data_4101301
loop_
_publ_author_name
'Reczek, Joseph J'
'Villazor, Karen R'
'Lynch, Vincent'
'Swager, Timothy M'
'Iverson, Brent L'

_publ_section_title
;
 Tunable columnar mesophases utilizing C2 symmetric aromatic
 donor-acceptor complexes.
;
_journal_issue 24
_journal_name_full 'Journal of the American Chemical Society'
_journal_page_first 7995
_journal_page_last 8002
_journal_paper_doi 10.1021/ja061649s
_journal_volume 128
_journal_year 2006
_space_group_IT_number 14
_symmetry_cell_setting monoclinic
_symmetry_Int_Tables_number 14
_symmetry_space_group_name_Hall '-P 2ybc'
_symmetry_space_group_name_H-M 'P 1 21/c 1'
_cell_angle_alpha 90.00
_cell_angle_beta 94.442(1)
_cell_angle_gamma 90.00
_cell_length_a 9.2006(2)
_cell_length_b 8.5041(2)
_cell_length_c 8.6679(2)
_cell_volume 676.164
_cod_data_source_file ja061649ssi20060309_025230.cif
_cod_data_source_block jr364
_cod_original_sg_symbol_H-M 'P 21/c'
_cod_database_code 4101301

loop_
_symmetry_equiv_pos_site_id
_symmetry_equiv_pos_as_xyz
1 x,y,z
2 -x,1/2+y,1/2-z
3 -x,-y,-z
4 x,1/2-y,1/2+z

loop_
_atom_site_label
_atom_site_type_symbol
_atom_site_fract_x
_atom_site_fract_y
_atom_site_fract_z
C1 C 0.42683(10) 0.49968(11) 0.52076(10)
C2 C 0.39324(11) 0.41211(11) 0.65447(11)
C3 C 0.50036(11) 0.33067(12) 0.73980(12)
C4 C 0.64443(11) 0.33219(12) 0.69566(12)
C5 C 0.68162(11) 0.41439(12) 0.56912(11)
O6 O 0.24932(7) 0.41622(8) 0.68368(8)
C7 C 0.20516(12) 0.34137(13) 0.82295(12)
C8 C 0.04239(12) 0.31812(16) 0.79549(15)
C9 C 0.24608(14) 0.44343(15) 0.96271(13)
H3 H 0.4794(13) 0.2738(14) 0.8296(14)
H4 H 0.7180(13) 0.2706(14) 0.7589(14)
H5 H 0.7814(13) 0.4154(13) 0.5399(13)
H7 H 0.2535(13) 0.2376(15) 0.8336(13)
H8A H 0.0054(15) 0.2641(17) 0.8869(16)
H8B H -0.0090(16) 0.4207(18) 0.7828(17)
H8C H 0.0177(16) 0.2530(17) 0.7003(17)
H9A H 0.1951(15) 0.5458(18) 0.9513(15)
H9B H 0.3553(16) 0.4649(16) 0.9752(15)
H9C H 0.2183(15) 0.3906(17) 1.0573(17)
C1 C 0.57317 0.50032 0.47924
C2 C 0.60676 0.58789 0.34553
C3 C 0.49964 0.66933 0.2602
C4 C 0.35557 0.66781 0.30434
C5 C 0.31838 0.58561 0.43088
O6 O 0.75068 0.58378 0.31632
C7 C 0.79484 0.65863 0.17705
C8 C 0.95761 0.68188 0.20451
C9 C 0.75392 0.55657 0.03729
H3 H 0.5206 0.7262 0.1704
H4 H 0.282 0.7294 0.2411
H5 H 0.2186 0.5846 0.4601
H7 H 0.7465 0.7624 0.1664
H8A H 0.9946 0.7359 0.1131
H8B H 1.009 0.5793 0.2172
H8C H 0.9823 0.747 0.2997
H9A H 0.8049 0.4542 0.0487
H9B H 0.6447 0.5351 0.0248
H9C H 0.7817 0.6094 -0.0573
